data_7710489
loop_
_publ_author_name
'Orton, Georgia R. F.'
'Ghosh, Shishir'
'Alker, Lucy'
'Sarker, Jagodish C.'
'Pugh, David'
'Richmond, Michael G.'
'Hartl, Franti\<sek'
'Hogarth, Graeme'

_publ_section_title
;
 Biomimics of [FeFe]-hydrogenases incorporating redox-active ligands:
 synthesis, redox properties and spectroelectrochemistry of
 diiron-dithiolate complexes with ferrocenyl-diphosphines as Fe4S4
 surrogates
;
_journal_name_full 'Dalton Transactions'
_journal_paper_doi 10.1039/D2DT00419D
_journal_year 2022
_chemical_formula_moiety 'C40 H32 Fe3 O4 P2 S2'
_chemical_formula_sum 'C40 H32 Fe3 O4 P2 S2'
_chemical_formula_weight 870.26
_space_group_crystal_system monoclinic
_space_group_IT_number 14
_space_group_name_Hall '-P 2yn'
_space_group_name_H-M_alt 'P 1 21/n 1'
_atom_sites_solution_hydrogens geom
_atom_sites_solution_primary iterative
_audit_creation_date 2021-07-14
_audit_creation_method
;
Olex2 1.3
(compiled 2020.02.04 svn.rd84adfe8 for OlexSys, GUI svn.r6032)
;
_audit_update_record
;
2022-02-09 deposited with the CCDC.	2022-06-15 downloaded from the CCDC.
;
_cell_angle_alpha 90
_cell_angle_beta 106.043(4)
_cell_angle_gamma 90
_cell_formula_units_Z 4
_cell_length_a 15.4691(8)
_cell_length_b 11.0407(4)
_cell_length_c 22.8109(10)
_cell_measurement_reflns_used 4936
_cell_measurement_temperature 100.00(11)
_cell_measurement_theta_max 68.5990
_cell_measurement_theta_min 4.4850
_cell_volume 3744.1(3)
_computing_cell_refinement 'CrysAlisPro 1.171.41.113a (Rigaku OD, 2021)'
_computing_data_collection 'CrysAlisPro 1.171.41.113a (Rigaku OD, 2021)'
_computing_data_reduction 'CrysAlisPro 1.171.41.113a (Rigaku OD, 2021)'
_computing_molecular_graphics 'Olex2 1.3 (Dolomanov et al., 2009)'
_computing_publication_material 'Olex2 1.3 (Dolomanov et al., 2009)'
_computing_structure_refinement 'SHELXL 2018/3 (Sheldrick, 2015)'
_computing_structure_solution 'olex2.solve 1.3 (Bourhis et al., 2015)'
_diffrn_ambient_environment N~2~
_diffrn_ambient_temperature 100.00(11)
_diffrn_detector 'Hybrid Pixel Array Detector'
_diffrn_detector_area_resol_mean 10.0000
_diffrn_measured_fraction_theta_full 0.975
_diffrn_measured_fraction_theta_max 0.951
_diffrn_measurement_details
;
List of Runs (angles in degrees, time in seconds):

  # Type    Start    End  Width  t~exp~   \w     \q     \k     \f   Frames
#--------------------------------------------------------------------------
  1  \w     17.00  67.00   0.50   11.18    --    0.00  20.00  60.00  100
  2  \w    -83.00  12.00   0.50   11.18    --    0.00  20.00  60.00  190
  3  \w    -79.00 -50.00   0.50   44.74    --  -90.00  57.00  67.54   58
  4  \w   -102.00  -2.00   0.50   44.74    --  -90.00  59.00  13.67  200
  5  \w   -166.00 -71.00   0.50   44.74    --  -90.00  49.00-180.00  190
  6  \w   -120.00 -93.00   0.50   44.74    --  -90.00  59.00  91.39   54
  7  \w   -113.00 -80.00   0.50   44.74    --  -90.00  30.00 -90.00   66
  8  \w   -174.00-146.00   0.50   44.74    --  -90.00  30.00 -90.00   56
  9  \w   -178.00  -2.00   0.50   44.74    --  -90.00  58.00 161.77  352
 10  \w   -178.00-107.00   0.50   44.74    --  -90.00  58.00  60.21  142
 11  \w   -140.00-114.00   0.50   44.74    --  -90.00  59.00  13.67   52
 12  \w   -178.00-127.00   0.50   44.74    --  -90.00  59.00  91.39  102
 13  \w   -105.00  -2.00   0.50   44.74    --  -90.00  59.00 101.47  206
 14  \w    -86.00 -10.00   0.50   44.74    --  -90.00  59.00  91.39  152
 15  \w   -178.00-153.00   0.50   44.74    --  -90.00  59.00  36.92   50
 16  \w   -175.00-150.00   0.50   44.74    --  -90.00  59.00 101.47   50
;
_diffrn_measurement_device 'four-circle diffractometer'
_diffrn_measurement_device_type 'XtaLAB AFC11 (RCD3): quarter-chi single'
_diffrn_measurement_method '\w scans'
_diffrn_orient_matrix_type 'CrysAlisPro convention (1999,Acta A55,543-557)'
_diffrn_orient_matrix_UB_11 0.0194381000
_diffrn_orient_matrix_UB_12 0.1370112000
_diffrn_orient_matrix_UB_13 0.0051164000
_diffrn_orient_matrix_UB_21 -0.0782065000
_diffrn_orient_matrix_UB_22 0.0184817000
_diffrn_orient_matrix_UB_23 0.0287444000
_diffrn_orient_matrix_UB_31 0.0652281000
_diffrn_orient_matrix_UB_32 -0.0189416000
_diffrn_orient_matrix_UB_33 0.0638981000
_diffrn_radiation_monochromator mirror
_diffrn_radiation_probe x-ray
_diffrn_radiation_type 'Cu K\a'
_diffrn_radiation_wavelength 1.54184
_diffrn_reflns_av_R_equivalents 0.0755
_diffrn_reflns_av_unetI/netI 0.0756
_diffrn_reflns_Laue_measured_fraction_full 0.975
_diffrn_reflns_Laue_measured_fraction_max 0.951
_diffrn_reflns_limit_h_max 17
_diffrn_reflns_limit_h_min -18
_diffrn_reflns_limit_k_max 13
_diffrn_reflns_limit_k_min -13
_diffrn_reflns_limit_l_max 27
_diffrn_reflns_limit_l_min -22
_diffrn_reflns_number 21109
_diffrn_reflns_point_group_measured_fraction_full 0.975
_diffrn_reflns_point_group_measured_fraction_max 0.951
_diffrn_reflns_theta_full 67.684
_diffrn_reflns_theta_max 70.273
_diffrn_reflns_theta_min 3.096
_diffrn_source 'Rotating-anode X-ray tube'
_diffrn_source_type 'Rigaku (Cu) X-ray Source'
_exptl_absorpt_coefficient_mu 11.381
_exptl_absorpt_correction_T_max 0.885
_exptl_absorpt_correction_T_min 0.640
_exptl_absorpt_correction_type analytical
_exptl_absorpt_process_details
;
CrysAlisPro 1.171.41.113a (Rigaku Oxford Diffraction, 2021)
Analytical numeric absorption correction using a multifaceted crystal
model based on expressions derived by R.C. Clark & J.S. Reid.
(Clark, R. C. & Reid, J. S. (1995). Acta Cryst. A51, 887-897)
Empirical absorption correction using spherical harmonics,
implemented in SCALE3 ABSPACK scaling algorithm.
;
_exptl_crystal_colour orange
_exptl_crystal_colour_primary orange
_exptl_crystal_density_diffrn 1.544
_exptl_crystal_description plate
_exptl_crystal_F_000 1776
_exptl_crystal_size_max 0.152
_exptl_crystal_size_mid 0.081
_exptl_crystal_size_min 0.023
_refine_diff_density_max 1.353
_refine_diff_density_min -0.735
_refine_diff_density_rms 0.128
_refine_ls_extinction_method none
_refine_ls_goodness_of_fit_ref 1.029
_refine_ls_hydrogen_treatment constr
_refine_ls_matrix_type full
_refine_ls_number_parameters 460
_refine_ls_number_reflns 6780
_refine_ls_number_restraints 0
_refine_ls_restrained_S_all 1.029
_refine_ls_R_factor_all 0.0941
_refine_ls_R_factor_gt 0.0722
_refine_ls_shift/su_max 0.001
_refine_ls_shift/su_mean 0.000
_refine_ls_structure_factor_coef Fsqd
_refine_ls_weighting_details 'w=1/[\s^2^(Fo^2^)+(0.0946P)^2^+14.1085P] where P=(Fo^2^+2Fc^2^)/3'
_refine_ls_weighting_scheme calc
_refine_ls_wR_factor_gt 0.1740
_refine_ls_wR_factor_ref 0.1864
_reflns_Friedel_coverage 0.000
_reflns_number_gt 5227
_reflns_number_total 6780
_reflns_threshold_expression 'I > 2\s(I)'
_cod_data_source_file d2dt00419d2.cif
_cod_data_source_block Compound_3
_cod_database_code 7710489
_shelx_shelxl_version_number 2018/3
_chemical_oxdiff_formula C40H32O4FeP2S2
_chemical_oxdiff_usercomment 'orange kite plate'
_shelx_space_group_comment
;
The symmetry employed for this shelxl refinement is uniquely defined
by the following loop, which should always be used as a source of
symmetry information in preference to the above space-group names.
They are only intended as comments.
;
_shelx_estimated_absorpt_t_max 0.780
_shelx_estimated_absorpt_t_min 0.277
_reflns_odcompleteness_completeness 96.97
_reflns_odcompleteness_iscentric 1
_reflns_odcompleteness_theta 68.13
_olex2_refinement_description
;
1. Fixed Uiso
 At 1.2 times of:
  All C(H) groups, All C(H,H) groups
2.a Secondary CH2 refined with riding coordinates:
 C5(H5A,H5B), C6(H6A,H6B)
2.b Aromatic/amide H refined with riding coordinates:
 C8(H8), C9(H9), C10(H10), C11(H11), C12(H12), C14(H14), C15(H15), C16(H16),
 C17(H17), C18(H18), C20(H20), C21(H21), C22(H22), C23(H23), C25(H25), C26(H26),
  C27(H27), C28(H28), C30(H30), C31(H31), C32(H32), C33(H33), C34(H34),
 C36(H36), C37(H37), C38(H38), C39(H39), C40(H40)
;
_olex2_submission_special_instructions 'No special instructions were received'
_oxdiff_exptl_absorpt_empirical_details
;
Empirical correction (ABSPACK) includes:
- Absorption correction using spherical harmonics
- Frame scaling
- Detector area scaling
- B-factor correction
;
_oxdiff_exptl_absorpt_empirical_full_max 1.870
_oxdiff_exptl_absorpt_empirical_full_min 0.554

loop_
_space_group_symop_operation_xyz
'x, y, z'
'-x+1/2, y+1/2, -z+1/2'
'-x, -y, -z'
'x-1/2, -y-1/2, z-1/2'

loop_
_atom_site_label
_atom_site_type_symbol
_atom_site_fract_x
_atom_site_fract_y
_atom_site_fract_z
_atom_site_U_iso_or_equiv
_atom_site_adp_type
_atom_site_occupancy
_atom_site_site_symmetry_order
_atom_site_calc_flag
_atom_site_refinement_flags_posn
_atom_site_refinement_flags_adp
_atom_site_refinement_flags_occupancy
_atom_site_disorder_assembly
_atom_site_disorder_group
Fe1 Fe 0.22655(6) 0.13206(8) 0.63629(4) 0.0205(2) Uani 1 1 d . . . . .
Fe2 Fe 0.39695(6) 0.18793(8) 0.68300(4) 0.0223(2) Uani 1 1 d . . . . .
Fe3 Fe 0.28549(7) 0.49839(8) 0.55748(4) 0.0277(3) Uani 1 1 d . . . . .
S1 S 0.32318(11) 0.03623(13) 0.71343(7) 0.0285(4) Uani 1 1 d . . . . .
S2 S 0.33886(11) 0.09468(13) 0.59380(6) 0.0253(3) Uani 1 1 d . . . . .
P1 P 0.14337(10) 0.26905(13) 0.57129(6) 0.0207(3) Uani 1 1 d . . . . .
P2 P 0.46435(11) 0.32191(14) 0.63500(7) 0.0258(4) Uani 1 1 d . . . . .
O1 O 0.1078(4) -0.0697(4) 0.5828(2) 0.0423(13) Uani 1 1 d . . . . .
O2 O 0.1396(3) 0.2054(5) 0.7291(2) 0.0410(12) Uani 1 1 d . . . . .
O3 O 0.3525(3) 0.3364(4) 0.77675(19) 0.0339(11) Uani 1 1 d . . . . .
O4 O 0.5669(3) 0.0820(5) 0.7538(2) 0.0461(13) Uani 1 1 d . . . . .
C1 C 0.1546(5) 0.0100(6) 0.6041(3) 0.0300(15) Uani 1 1 d . . . . .
C2 C 0.1744(4) 0.1811(6) 0.6927(3) 0.0274(14) Uani 1 1 d . . . . .
C3 C 0.3715(4) 0.2834(6) 0.7393(3) 0.0253(13) Uani 1 1 d . . . . .
C4 C 0.5030(5) 0.1280(6) 0.7247(3) 0.0340(16) Uani 1 1 d . . . . .
C5 C 0.3543(6) -0.0964(6) 0.6765(3) 0.0416(18) Uani 1 1 d . . . . .
H5A H 0.411063 -0.130609 0.702665 0.050 Uiso 1 1 calc R U . . .
H5B H 0.306919 -0.158802 0.671397 0.050 Uiso 1 1 calc R U . . .
C6 C 0.3667(5) -0.0644(6) 0.6142(3) 0.0369(16) Uani 1 1 d . . . . .
H6A H 0.327794 -0.117481 0.582828 0.044 Uiso 1 1 calc R U . . .
H6B H 0.429950 -0.079870 0.614652 0.044 Uiso 1 1 calc R U . . .
C7 C 0.0313(4) 0.2816(5) 0.5842(3) 0.0233(12) Uani 1 1 d . . . . .
C8 C 0.0124(5) 0.3743(5) 0.6203(3) 0.0290(14) Uani 1 1 d . . . . .
H8 H 0.056802 0.433436 0.637337 0.035 Uiso 1 1 calc R U . . .
C9 C -0.0717(5) 0.3802(6) 0.6315(3) 0.0356(16) Uani 1 1 d . . . . .
H9 H -0.084370 0.442930 0.656424 0.043 Uiso 1 1 calc R U . . .
C10 C -0.1366(5) 0.2945(7) 0.6063(3) 0.0371(16) Uani 1 1 d . . . . .
H10 H -0.194313 0.299432 0.613245 0.045 Uiso 1 1 calc R U . . .
C11 C -0.1178(5) 0.2020(6) 0.5710(3) 0.0345(16) Uani 1 1 d . . . . .
H11 H -0.162441 0.143095 0.553967 0.041 Uiso 1 1 calc R U . . .
C12 C -0.0344(4) 0.1946(6) 0.5604(3) 0.0296(14) Uani 1 1 d . . . . .
H12 H -0.021559 0.129866 0.536667 0.035 Uiso 1 1 calc R U . . .
C13 C 0.1117(4) 0.2397(5) 0.4887(3) 0.0224(12) Uani 1 1 d . . . . .
C14 C 0.0453(4) 0.3071(5) 0.4491(3) 0.0254(13) Uani 1 1 d . . . . .
H14 H 0.014115 0.367633 0.464834 0.031 Uiso 1 1 calc R U . . .
C15 C 0.0237(4) 0.2872(6) 0.3865(3) 0.0292(14) Uani 1 1 d . . . . .
H15 H -0.021467 0.334849 0.359714 0.035 Uiso 1 1 calc R U . . .
C16 C 0.0672(5) 0.1993(6) 0.3633(3) 0.0328(15) Uani 1 1 d . . . . .
H16 H 0.053019 0.186990 0.320437 0.039 Uiso 1 1 calc R U . . .
C17 C 0.1316(5) 0.1285(6) 0.4021(3) 0.0315(15) Uani 1 1 d . . . . .
H17 H 0.160152 0.065364 0.386153 0.038 Uiso 1 1 calc R U . . .
C18 C 0.1548(4) 0.1496(5) 0.4646(3) 0.0274(14) Uani 1 1 d . . . . .
H18 H 0.200527 0.102181 0.491088 0.033 Uiso 1 1 calc R U . . .
C19 C 0.1788(4) 0.4260(5) 0.5792(2) 0.0216(12) Uani 1 1 d . . . . .
C20 C 0.1513(5) 0.5264(5) 0.5380(3) 0.0295(14) Uani 1 1 d . . . . .
H20 H 0.109694 0.522822 0.498661 0.035 Uiso 1 1 calc R U . . .
C21 C 0.1969(5) 0.6318(6) 0.5663(3) 0.0367(17) Uani 1 1 d . . . . .
H21 H 0.190836 0.710735 0.549043 0.044 Uiso 1 1 calc R U . . .
C22 C 0.2535(5) 0.5990(6) 0.6251(3) 0.0334(16) Uani 1 1 d . . . . .
H22 H 0.291876 0.652028 0.653525 0.040 Uiso 1 1 calc R U . . .
C23 C 0.2420(4) 0.4733(5) 0.6335(3) 0.0269(14) Uani 1 1 d . . . . .
H23 H 0.270944 0.427861 0.668876 0.032 Uiso 1 1 calc R U . . .
C24 C 0.4037(4) 0.4070(6) 0.5688(3) 0.0276(13) Uani 1 1 d . . . . .
C25 C 0.3367(5) 0.3617(6) 0.5172(3) 0.0312(15) Uani 1 1 d . . . . .
H25 H 0.316096 0.280278 0.511994 0.037 Uiso 1 1 calc R U . . .
C26 C 0.3055(5) 0.4577(7) 0.4747(3) 0.0379(17) Uani 1 1 d . . . . .
H26 H 0.260621 0.451665 0.436818 0.045 Uiso 1 1 calc R U . . .
C27 C 0.3542(6) 0.5646(7) 0.4997(3) 0.046(2) Uani 1 1 d . . . . .
H27 H 0.347310 0.642413 0.481246 0.055 Uiso 1 1 calc R U . . .
C28 C 0.4145(5) 0.5341(6) 0.5569(3) 0.0392(17) Uani 1 1 d . . . . .
H28 H 0.455163 0.588224 0.583136 0.047 Uiso 1 1 calc R U . . .
C29 C 0.5446(5) 0.2358(6) 0.6045(3) 0.0315(14) Uani 1 1 d . . . . .
C30 C 0.6251(5) 0.1946(7) 0.6430(4) 0.0433(18) Uani 1 1 d . . . . .
H30 H 0.643457 0.221523 0.684182 0.052 Uiso 1 1 calc R U . . .
C31 C 0.6787(5) 0.1150(8) 0.6222(4) 0.049(2) Uani 1 1 d . . . . .
H31 H 0.734571 0.089531 0.648670 0.059 Uiso 1 1 calc R U . . .
C32 C 0.6513(6) 0.0724(8) 0.5632(4) 0.050(2) Uani 1 1 d . . . . .
H32 H 0.686624 0.014165 0.549595 0.061 Uiso 1 1 calc R U . . .
C33 C 0.5742(5) 0.1136(7) 0.5248(4) 0.0455(19) Uani 1 1 d . . . . .
H33 H 0.557032 0.086816 0.483640 0.055 Uiso 1 1 calc R U . . .
C34 C 0.5201(5) 0.1941(6) 0.5445(3) 0.0355(16) Uani 1 1 d . . . . .
H34 H 0.465580 0.221341 0.516999 0.043 Uiso 1 1 calc R U . . .
C35 C 0.5337(5) 0.4443(6) 0.6785(3) 0.0331(15) Uani 1 1 d . . . . .
C36 C 0.6105(6) 0.4838(8) 0.6645(4) 0.057(2) Uani 1 1 d . . . . .
H36 H 0.630729 0.441653 0.634435 0.068 Uiso 1 1 calc R U . . .
C37 C 0.6599(7) 0.5858(9) 0.6939(5) 0.067(3) Uani 1 1 d . . . . .
H37 H 0.713086 0.611180 0.684272 0.080 Uiso 1 1 calc R U . . .
C38 C 0.6289(6) 0.6474(8) 0.7369(4) 0.053(2) Uani 1 1 d . . . . .
H38 H 0.660542 0.716584 0.756525 0.064 Uiso 1 1 calc R U . . .
C39 C 0.5530(5) 0.6095(7) 0.7515(3) 0.0431(18) Uani 1 1 d . . . . .
H39 H 0.533274 0.651455 0.781771 0.052 Uiso 1 1 calc R U . . .
C40 C 0.5041(5) 0.5085(6) 0.7217(3) 0.0328(15) Uani 1 1 d . . . . .
H40 H 0.450556 0.484378 0.731142 0.039 Uiso 1 1 calc R U . . .

loop_
_atom_site_aniso_label
_atom_site_aniso_U_11
_atom_site_aniso_U_22
_atom_site_aniso_U_33
_atom_site_aniso_U_23
_atom_site_aniso_U_13
_atom_site_aniso_U_12
Fe1 0.0297(5) 0.0141(4) 0.0162(4) 0.0008(3) 0.0038(4) -0.0021(4)
Fe2 0.0305(5) 0.0193(5) 0.0156(4) 0.0004(3) 0.0037(4) -0.0003(4)
Fe3 0.0405(6) 0.0150(5) 0.0226(5) 0.0028(4) 0.0002(4) -0.0070(4)
S1 0.0404(9) 0.0203(7) 0.0234(7) 0.0060(6) 0.0066(6) -0.0005(6)
S2 0.0354(8) 0.0201(7) 0.0198(7) -0.0019(5) 0.0068(6) -0.0021(6)
P1 0.0317(8) 0.0136(7) 0.0153(7) -0.0012(5) 0.0039(6) -0.0023(6)
P2 0.0338(9) 0.0210(8) 0.0209(7) -0.0041(6) 0.0047(6) -0.0044(6)
O1 0.062(3) 0.022(2) 0.034(3) 0.001(2) -0.001(2) -0.015(2)
O2 0.047(3) 0.054(3) 0.024(2) -0.002(2) 0.013(2) 0.007(2)
O3 0.042(3) 0.035(3) 0.022(2) -0.007(2) 0.004(2) 0.003(2)
O4 0.042(3) 0.052(3) 0.042(3) 0.015(3) 0.006(2) 0.019(3)
C1 0.045(4) 0.019(3) 0.019(3) 0.006(2) -0.003(3) -0.003(3)
C2 0.026(3) 0.025(3) 0.028(3) 0.007(3) 0.003(3) 0.003(3)
C3 0.028(3) 0.024(3) 0.021(3) 0.004(3) 0.000(2) -0.002(2)
C4 0.049(4) 0.019(3) 0.038(4) 0.005(3) 0.019(3) 0.002(3)
C5 0.061(5) 0.018(3) 0.042(4) 0.006(3) 0.008(3) 0.010(3)
C6 0.056(5) 0.015(3) 0.043(4) 0.000(3) 0.019(3) 0.009(3)
C7 0.027(3) 0.020(3) 0.024(3) 0.003(2) 0.008(2) 0.001(2)
C8 0.046(4) 0.018(3) 0.020(3) -0.001(2) 0.006(3) 0.002(3)
C9 0.054(5) 0.025(3) 0.030(3) 0.003(3) 0.015(3) 0.012(3)
C10 0.038(4) 0.038(4) 0.038(4) 0.016(3) 0.015(3) 0.007(3)
C11 0.039(4) 0.025(3) 0.035(4) 0.003(3) 0.003(3) -0.001(3)
C12 0.041(4) 0.022(3) 0.023(3) 0.003(2) 0.004(3) 0.000(3)
C13 0.031(3) 0.014(3) 0.020(3) -0.001(2) 0.004(2) -0.004(2)
C14 0.035(3) 0.016(3) 0.025(3) -0.006(2) 0.006(3) 0.000(3)
C15 0.033(3) 0.022(3) 0.026(3) 0.001(2) -0.003(3) 0.002(3)
C16 0.048(4) 0.030(3) 0.015(3) -0.004(3) -0.001(3) -0.004(3)
C17 0.048(4) 0.020(3) 0.021(3) -0.005(2) 0.002(3) 0.007(3)
C18 0.038(4) 0.020(3) 0.018(3) -0.001(2) -0.001(3) 0.005(3)
C19 0.027(3) 0.018(3) 0.020(3) -0.004(2) 0.007(2) -0.007(2)
C20 0.039(4) 0.017(3) 0.027(3) 0.000(2) 0.001(3) -0.001(3)
C21 0.055(5) 0.012(3) 0.035(4) 0.002(3) -0.001(3) 0.002(3)
C22 0.047(4) 0.016(3) 0.029(3) -0.009(3) -0.004(3) -0.007(3)
C23 0.043(4) 0.018(3) 0.018(3) 0.002(2) 0.005(3) 0.005(3)
C24 0.027(3) 0.028(3) 0.029(3) 0.004(3) 0.011(3) -0.006(3)
C25 0.047(4) 0.025(3) 0.022(3) 0.001(3) 0.011(3) -0.008(3)
C26 0.054(5) 0.038(4) 0.021(3) 0.010(3) 0.009(3) -0.003(3)
C27 0.068(5) 0.030(4) 0.038(4) 0.019(3) 0.012(4) -0.013(4)
C28 0.050(4) 0.028(4) 0.038(4) 0.005(3) 0.010(3) -0.017(3)
C29 0.041(4) 0.025(3) 0.033(3) -0.006(3) 0.017(3) -0.003(3)
C30 0.042(4) 0.045(4) 0.045(4) -0.006(3) 0.015(3) -0.004(4)
C31 0.040(4) 0.054(5) 0.054(5) -0.007(4) 0.016(4) 0.003(4)
C32 0.046(5) 0.044(5) 0.065(5) -0.012(4) 0.021(4) 0.000(4)
C33 0.053(5) 0.042(4) 0.048(4) -0.018(4) 0.025(4) -0.015(4)
C34 0.040(4) 0.035(4) 0.037(4) -0.006(3) 0.019(3) -0.011(3)
C35 0.036(4) 0.031(4) 0.030(3) -0.007(3) 0.004(3) -0.007(3)
C36 0.071(6) 0.050(5) 0.053(5) -0.022(4) 0.024(4) -0.024(4)
C37 0.073(6) 0.060(6) 0.075(6) -0.023(5) 0.034(5) -0.037(5)
C38 0.063(6) 0.039(4) 0.049(5) -0.016(4) 0.003(4) -0.018(4)
C39 0.056(5) 0.032(4) 0.037(4) -0.015(3) 0.007(3) -0.005(4)
C40 0.039(4) 0.026(3) 0.031(3) -0.004(3) 0.006(3) -0.003(3)

loop_
_atom_type_symbol
_atom_type_description
_atom_type_scat_dispersion_real
_atom_type_scat_dispersion_imag
_atom_type_scat_source
C C 0.0181 0.0091 'International Tables Vol C Tables 4.2.6.8 and 6.1.1.4'
H H 0.0000 0.0000 'International Tables Vol C Tables 4.2.6.8 and 6.1.1.4'
Fe Fe -1.1336 3.1974 'International Tables Vol C Tables 4.2.6.8 and 6.1.1.4'
O O 0.0492 0.0322 'International Tables Vol C Tables 4.2.6.8 and 6.1.1.4'
P P 0.2955 0.4335 'International Tables Vol C Tables 4.2.6.8 and 6.1.1.4'
S S 0.3331 0.5567 'International Tables Vol C Tables 4.2.6.8 and 6.1.1.4'

loop_
_exptl_crystal_face_index_h
_exptl_crystal_face_index_k
_exptl_crystal_face_index_l
_exptl_crystal_face_perp_dist
-1 -2 -2 0.0648
-1 6 -6 0.0543
1 -7 5 0.0268
3 6 6 0.0257
9 -1 -10 0.0161
-9 1 10 0.0069
-7 0 13 0.0175

loop_
_geom_angle_atom_site_label_1
_geom_angle_atom_site_label_2
_geom_angle_atom_site_label_3
_geom_angle
_geom_angle_site_symmetry_1
_geom_angle_site_symmetry_3
_geom_angle_publ_flag
S1 Fe1 Fe2 54.16(5) . . ?
S1 Fe1 S2 79.88(6) . . ?
S1 Fe1 P1 166.12(7) . . ?
S2 Fe1 Fe2 53.87(5) . . ?
S2 Fe1 P1 102.01(6) . . ?
P1 Fe1 Fe2 115.79(6) . . ?
C1 Fe1 Fe2 142.2(2) . . ?
C1 Fe1 S1 99.96(19) . . ?
C1 Fe1 S2 98.8(2) . . ?
C1 Fe1 P1 93.4(2) . . ?
C1 Fe1 C2 99.9(3) . . ?
C2 Fe1 Fe2 103.8(2) . . ?
C2 Fe1 S1 85.01(19) . . ?
C2 Fe1 S2 157.7(2) . . ?
C2 Fe1 P1 88.91(19) . . ?
S1 Fe2 Fe1 53.92(5) . . ?
S1 Fe2 P2 168.99(7) . . ?
S2 Fe2 Fe1 54.35(5) . . ?
S2 Fe2 S1 80.03(6) . . ?
S2 Fe2 P2 89.06(6) . . ?
P2 Fe2 Fe1 120.16(6) . . ?
C3 Fe2 Fe1 92.00(19) . . ?
C3 Fe2 S1 89.2(2) . . ?
C3 Fe2 S2 144.4(2) . . ?
C3 Fe2 P2 100.6(2) . . ?
C4 Fe2 Fe1 143.3(2) . . ?
C4 Fe2 S1 91.7(2) . . ?
C4 Fe2 S2 113.2(2) . . ?
C4 Fe2 P2 91.2(2) . . ?
C4 Fe2 C3 100.9(3) . . ?
C19 Fe3 C20 41.8(2) . . ?
C19 Fe3 C21 69.3(3) . . ?
C19 Fe3 C22 69.4(2) . . ?
C19 Fe3 C23 41.8(2) . . ?
C19 Fe3 C24 122.6(2) . . ?
C19 Fe3 C25 105.3(3) . . ?
C19 Fe3 C26 118.9(3) . . ?
C19 Fe3 C27 155.2(3) . . ?
C19 Fe3 C28 161.5(3) . . ?
C20 Fe3 C21 40.7(2) . . ?
C20 Fe3 C22 68.8(3) . . ?
C20 Fe3 C23 69.4(3) . . ?
C20 Fe3 C24 158.8(3) . . ?
C20 Fe3 C25 121.2(3) . . ?
C20 Fe3 C26 103.8(3) . . ?
C20 Fe3 C27 119.3(3) . . ?
C20 Fe3 C28 156.4(3) . . ?
C21 Fe3 C22 40.6(3) . . ?
C23 Fe3 C21 68.3(3) . . ?
C23 Fe3 C22 40.3(2) . . ?
C24 Fe3 C21 159.8(3) . . ?
C24 Fe3 C22 124.1(3) . . ?
C24 Fe3 C23 108.6(2) . . ?
C24 Fe3 C26 69.5(3) . . ?
C24 Fe3 C27 69.6(3) . . ?
C25 Fe3 C21 157.8(3) . . ?
C25 Fe3 C22 159.5(3) . . ?
C25 Fe3 C23 122.8(2) . . ?
C25 Fe3 C24 40.9(3) . . ?
C25 Fe3 C26 40.9(3) . . ?
C25 Fe3 C27 68.8(3) . . ?
C26 Fe3 C21 121.4(3) . . ?
C26 Fe3 C22 159.2(3) . . ?
C26 Fe3 C23 157.2(3) . . ?
C27 Fe3 C21 106.6(3) . . ?
C27 Fe3 C22 124.3(3) . . ?
C27 Fe3 C23 161.3(3) . . ?
C27 Fe3 C26 41.0(3) . . ?
C28 Fe3 C21 122.8(3) . . ?
C28 Fe3 C22 109.7(3) . . ?
C28 Fe3 C23 125.7(3) . . ?
C28 Fe3 C24 41.6(3) . . ?
C28 Fe3 C25 68.7(3) . . ?
C28 Fe3 C26 68.8(3) . . ?
C28 Fe3 C27 40.7(3) . . ?
Fe1 S1 Fe2 71.91(5) . . ?
C5 S1 Fe1 102.8(2) . . ?
C5 S1 Fe2 103.6(3) . . ?
Fe2 S2 Fe1 71.78(5) . . ?
C6 S2 Fe1 102.8(2) . . ?
C6 S2 Fe2 101.7(2) . . ?
C7 P1 Fe1 109.65(19) . . ?
C13 P1 Fe1 119.8(2) . . ?
C13 P1 C7 100.4(3) . . ?
C19 P1 Fe1 118.29(19) . . ?
C19 P1 C7 100.6(3) . . ?
C19 P1 C13 105.0(3) . . ?
C24 P2 Fe2 122.9(2) . . ?
C24 P2 C29 101.6(3) . . ?
C24 P2 C35 99.2(3) . . ?
C29 P2 Fe2 107.1(2) . . ?
C35 P2 Fe2 119.9(2) . . ?
C35 P2 C29 103.2(3) . . ?
O1 C1 Fe1 179.6(7) . . ?
O2 C2 Fe1 175.8(6) . . ?
O3 C3 Fe2 174.6(6) . . ?
O4 C4 Fe2 173.7(6) . . ?
S1 C5 H5A 109.4 . . ?
S1 C5 H5B 109.4 . . ?
H5A C5 H5B 108.0 . . ?
C6 C5 S1 111.3(4) . . ?
C6 C5 H5A 109.4 . . ?
C6 C5 H5B 109.4 . . ?
S2 C6 H6A 109.2 . . ?
S2 C6 H6B 109.2 . . ?
C5 C6 S2 112.1(5) . . ?
C5 C6 H6A 109.2 . . ?
C5 C6 H6B 109.2 . . ?
H6A C6 H6B 107.9 . . ?
C8 C7 P1 120.7(5) . . ?
C12 C7 P1 120.1(5) . . ?
C12 C7 C8 119.1(6) . . ?
C7 C8 H8 120.0 . . ?
C9 C8 C7 120.1(6) . . ?
C9 C8 H8 120.0 . . ?
C8 C9 H9 120.1 . . ?
C10 C9 C8 119.9(6) . . ?
C10 C9 H9 120.1 . . ?
C9 C10 H10 119.9 . . ?
C11 C10 C9 120.1(7) . . ?
C11 C10 H10 119.9 . . ?
C10 C11 H11 119.9 . . ?
C12 C11 C10 120.3(6) . . ?
C12 C11 H11 119.9 . . ?
C7 C12 H12 119.8 . . ?
C11 C12 C7 120.5(6) . . ?
C11 C12 H12 119.8 . . ?
C14 C13 P1 120.9(5) . . ?
C14 C13 C18 118.5(5) . . ?
C18 C13 P1 120.6(4) . . ?
C13 C14 H14 119.7 . . ?
C13 C14 C15 120.6(6) . . ?
C15 C14 H14 119.7 . . ?
C14 C15 H15 119.8 . . ?
C16 C15 C14 120.4(6) . . ?
C16 C15 H15 119.8 . . ?
C15 C16 H16 120.0 . . ?
C15 C16 C17 119.9(6) . . ?
C17 C16 H16 120.0 . . ?
C16 C17 H17 120.0 . . ?
C16 C17 C18 120.0(6) . . ?
C18 C17 H17 120.0 . . ?
C13 C18 H18 119.7 . . ?
C17 C18 C13 120.6(6) . . ?
C17 C18 H18 119.7 . . ?
P1 C19 Fe3 126.9(3) . . ?
C20 C19 Fe3 69.4(4) . . ?
C20 C19 P1 130.2(4) . . ?
C20 C19 C23 106.8(5) . . ?
C23 C19 Fe3 70.3(3) . . ?
C23 C19 P1 123.0(4) . . ?
Fe3 C20 H20 125.9 . . ?
C19 C20 Fe3 68.8(4) . . ?
C19 C20 H20 125.8 . . ?
C21 C20 Fe3 71.0(4) . . ?
C21 C20 C19 108.3(5) . . ?
C21 C20 H20 125.8 . . ?
Fe3 C21 H21 127.4 . . ?
C20 C21 Fe3 68.3(4) . . ?
C20 C21 H21 125.8 . . ?
C20 C21 C22 108.5(5) . . ?
C22 C21 Fe3 70.1(4) . . ?
C22 C21 H21 125.8 . . ?
Fe3 C22 H22 127.3 . . ?
C21 C22 Fe3 69.3(4) . . ?
C21 C22 H22 126.1 . . ?
C23 C22 Fe3 68.9(4) . . ?
C23 C22 C21 107.9(5) . . ?
C23 C22 H22 126.1 . . ?
Fe3 C23 H23 127.1 . . ?
C19 C23 Fe3 68.0(3) . . ?
C19 C23 H23 125.8 . . ?
C22 C23 Fe3 70.8(4) . . ?
C22 C23 C19 108.5(5) . . ?
C22 C23 H23 125.8 . . ?
P2 C24 Fe3 127.1(3) . . ?
C25 C24 Fe3 69.4(4) . . ?
C25 C24 P2 126.8(5) . . ?
C25 C24 C28 106.3(6) . . ?
C28 C24 Fe3 69.0(4) . . ?
C28 C24 P2 127.0(5) . . ?
Fe3 C25 H25 126.8 . . ?
C24 C25 Fe3 69.7(4) . . ?
C24 C25 H25 125.3 . . ?
C24 C25 C26 109.4(6) . . ?
C26 C25 Fe3 69.8(4) . . ?
C26 C25 H25 125.3 . . ?
Fe3 C26 H26 126.6 . . ?
C25 C26 Fe3 69.2(4) . . ?
C25 C26 H26 126.3 . . ?
C25 C26 C27 107.4(6) . . ?
C27 C26 Fe3 69.4(4) . . ?
C27 C26 H26 126.3 . . ?
Fe3 C27 H27 126.6 . . ?
C26 C27 Fe3 69.6(4) . . ?
C26 C27 H27 126.0 . . ?
C28 C27 Fe3 69.4(4) . . ?
C28 C27 C26 108.1(6) . . ?
C28 C27 H27 126.0 . . ?
Fe3 C28 H28 126.7 . . ?
C24 C28 Fe3 69.4(4) . . ?
C24 C28 H28 125.6 . . ?
C27 C28 Fe3 69.9(4) . . ?
C27 C28 C24 108.8(6) . . ?
C27 C28 H28 125.6 . . ?
C30 C29 P2 120.6(5) . . ?
C30 C29 C34 117.8(7) . . ?
C34 C29 P2 120.8(5) . . ?
C29 C30 H30 119.6 . . ?
C31 C30 C29 120.7(7) . . ?
C31 C30 H30 119.6 . . ?
C30 C31 H31 119.9 . . ?
C32 C31 C30 120.1(8) . . ?
C32 C31 H31 119.9 . . ?
C31 C32 H32 120.1 . . ?
C33 C32 C31 119.8(8) . . ?
C33 C32 H32 120.1 . . ?
C32 C33 H33 119.6 . . ?
C32 C33 C34 120.9(7) . . ?
C34 C33 H33 119.6 . . ?
C29 C34 H34 119.7 . . ?
C33 C34 C29 120.5(7) . . ?
C33 C34 H34 119.7 . . ?
C36 C35 P2 121.2(6) . . ?
C36 C35 C40 118.4(6) . . ?
C40 C35 P2 120.0(5) . . ?
C35 C36 H36 119.2 . . ?
C35 C36 C37 121.6(8) . . ?
C37 C36 H36 119.2 . . ?
C36 C37 H37 120.7 . . ?
C38 C37 C36 118.5(8) . . ?
C38 C37 H37 120.7 . . ?
C37 C38 H38 119.7 . . ?
C39 C38 C37 120.7(7) . . ?
C39 C38 H38 119.7 . . ?
C38 C39 H39 119.8 . . ?
C38 C39 C40 120.3(7) . . ?
C40 C39 H39 119.8 . . ?
C35 C40 C39 120.4(7) . . ?
C35 C40 H40 119.8 . . ?
C39 C40 H40 119.8 . . ?

loop_
_geom_bond_atom_site_label_1
_geom_bond_atom_site_label_2
_geom_bond_distance
_geom_bond_site_symmetry_2
_geom_bond_publ_flag
Fe1 Fe2 2.6289(13) . ?
Fe1 S1 2.2353(17) . ?
Fe1 S2 2.2491(19) . ?
Fe1 P1 2.2556(17) . ?
Fe1 C1 1.772(6) . ?
Fe1 C2 1.780(7) . ?
Fe2 S1 2.2421(18) . ?
Fe2 S2 2.2354(16) . ?
Fe2 P2 2.2595(19) . ?
Fe2 C3 1.788(7) . ?
Fe2 C4 1.781(7) . ?
Fe3 C19 2.014(6) . ?
Fe3 C20 2.023(7) . ?
Fe3 C21 2.059(7) . ?
Fe3 C22 2.070(7) . ?
Fe3 C23 2.046(6) . ?
Fe3 C24 2.042(7) . ?
Fe3 C25 2.037(7) . ?
Fe3 C26 2.045(7) . ?
Fe3 C27 2.042(7) . ?
Fe3 C28 2.037(8) . ?
S1 C5 1.820(7) . ?
S2 C6 1.838(6) . ?
P1 C7 1.843(6) . ?
P1 C13 1.839(6) . ?
P1 C19 1.812(6) . ?
P2 C24 1.805(6) . ?
P2 C29 1.845(7) . ?
P2 C35 1.837(7) . ?
O1 C1 1.158(8) . ?
O2 C2 1.140(8) . ?
O3 C3 1.138(8) . ?
O4 C4 1.146(8) . ?
C5 H5A 0.9900 . ?
C5 H5B 0.9900 . ?
C5 C6 1.526(10) . ?
C6 H6A 0.9900 . ?
C6 H6B 0.9900 . ?
C7 C8 1.394(9) . ?
C7 C12 1.394(8) . ?
C8 H8 0.9500 . ?
C8 C9 1.394(10) . ?
C9 H9 0.9500 . ?
C9 C10 1.384(10) . ?
C10 H10 0.9500 . ?
C10 C11 1.381(10) . ?
C11 H11 0.9500 . ?
C11 C12 1.379(10) . ?
C12 H12 0.9500 . ?
C13 C14 1.383(8) . ?
C13 C18 1.393(9) . ?
C14 H14 0.9500 . ?
C14 C15 1.392(8) . ?
C15 H15 0.9500 . ?
C15 C16 1.368(9) . ?
C16 H16 0.9500 . ?
C16 C17 1.378(9) . ?
C17 H17 0.9500 . ?
C17 C18 1.390(8) . ?
C18 H18 0.9500 . ?
C19 C20 1.439(8) . ?
C19 C23 1.447(8) . ?
C20 H20 0.9500 . ?
C20 C21 1.419(9) . ?
C21 H21 0.9500 . ?
C21 C22 1.432(9) . ?
C22 H22 0.9500 . ?
C22 C23 1.419(9) . ?
C23 H23 0.9500 . ?
C24 C25 1.427(9) . ?
C24 C28 1.448(9) . ?
C25 H25 0.9500 . ?
C25 C26 1.427(9) . ?
C26 H26 0.9500 . ?
C26 C27 1.431(10) . ?
C27 H27 0.9500 . ?
C27 C28 1.419(10) . ?
C28 H28 0.9500 . ?
C29 C30 1.387(10) . ?
C29 C34 1.393(9) . ?
C30 H30 0.9500 . ?
C30 C31 1.379(11) . ?
C31 H31 0.9500 . ?
C31 C32 1.378(11) . ?
C32 H32 0.9500 . ?
C32 C33 1.348(12) . ?
C33 H33 0.9500 . ?
C33 C34 1.380(10) . ?
C34 H34 0.9500 . ?
C35 C36 1.383(11) . ?
C35 C40 1.390(10) . ?
C36 H36 0.9500 . ?
C36 C37 1.421(11) . ?
C37 H37 0.9500 . ?
C37 C38 1.383(13) . ?
C38 H38 0.9500 . ?
C38 C39 1.371(12) . ?
C39 H39 0.9500 . ?
C39 C40 1.412(9) . ?
C40 H40 0.9500 . ?

loop_
_geom_torsion_atom_site_label_1
_geom_torsion_atom_site_label_2
_geom_torsion_atom_site_label_3
_geom_torsion_atom_site_label_4
_geom_torsion
_geom_torsion_site_symmetry_1
_geom_torsion_site_symmetry_2
_geom_torsion_site_symmetry_3
_geom_torsion_site_symmetry_4
_geom_torsion_publ_flag
Fe1 S1 C5 C6 40.2(6) . . . . ?
Fe1 S2 C6 C5 -33.6(6) . . . . ?
Fe1 P1 C7 C8 97.6(5) . . . . ?
Fe1 P1 C7 C12 -79.2(5) . . . . ?
Fe1 P1 C13 C14 165.5(4) . . . . ?
Fe1 P1 C13 C18 -15.1(6) . . . . ?
Fe1 P1 C19 Fe3 72.3(4) . . . . ?
Fe1 P1 C19 C20 165.7(5) . . . . ?
Fe1 P1 C19 C23 -16.9(6) . . . . ?
Fe2 S1 C5 C6 -33.9(6) . . . . ?
Fe2 S2 C6 C5 40.1(6) . . . . ?
Fe2 P2 C24 Fe3 46.6(5) . . . . ?
Fe2 P2 C24 C25 -44.2(7) . . . . ?
Fe2 P2 C24 C28 137.0(6) . . . . ?
Fe2 P2 C29 C30 -74.6(6) . . . . ?
Fe2 P2 C29 C34 95.1(6) . . . . ?
Fe2 P2 C35 C36 144.1(6) . . . . ?
Fe2 P2 C35 C40 -43.4(6) . . . . ?
Fe3 C19 C20 C21 -60.3(5) . . . . ?
Fe3 C19 C23 C22 59.3(5) . . . . ?
Fe3 C20 C21 C22 -58.7(5) . . . . ?
Fe3 C21 C22 C23 -58.3(5) . . . . ?
Fe3 C22 C23 C19 -57.6(4) . . . . ?
Fe3 C24 C25 C26 58.7(5) . . . . ?
Fe3 C24 C28 C27 -58.9(6) . . . . ?
Fe3 C25 C26 C27 59.1(5) . . . . ?
Fe3 C26 C27 C28 59.0(6) . . . . ?
Fe3 C27 C28 C24 58.6(5) . . . . ?
S1 C5 C6 S2 -3.9(8) . . . . ?
P1 C7 C8 C9 -177.7(5) . . . . ?
P1 C7 C12 C11 178.6(5) . . . . ?
P1 C13 C14 C15 177.8(5) . . . . ?
P1 C13 C18 C17 -179.2(5) . . . . ?
P1 C19 C20 Fe3 -121.6(6) . . . . ?
P1 C19 C20 C21 178.2(5) . . . . ?
P1 C19 C23 Fe3 121.9(5) . . . . ?
P1 C19 C23 C22 -178.8(5) . . . . ?
P2 C24 C25 Fe3 121.6(5) . . . . ?
P2 C24 C25 C26 -179.8(5) . . . . ?
P2 C24 C28 Fe3 -121.4(6) . . . . ?
P2 C24 C28 C27 179.8(6) . . . . ?
P2 C29 C30 C31 170.0(6) . . . . ?
P2 C29 C34 C33 -169.4(6) . . . . ?
P2 C35 C36 C37 173.9(8) . . . . ?
P2 C35 C40 C39 -174.4(5) . . . . ?
C7 P1 C13 C14 45.6(5) . . . . ?
C7 P1 C13 C18 -135.1(5) . . . . ?
C7 P1 C19 Fe3 -168.4(4) . . . . ?
C7 P1 C19 C20 -75.0(6) . . . . ?
C7 P1 C19 C23 102.5(5) . . . . ?
C7 C8 C9 C10 -0.6(9) . . . . ?
C8 C7 C12 C11 1.7(9) . . . . ?
C8 C9 C10 C11 1.2(10) . . . . ?
C9 C10 C11 C12 -0.4(10) . . . . ?
C10 C11 C12 C7 -1.1(9) . . . . ?
C12 C7 C8 C9 -0.9(9) . . . . ?
C13 P1 C7 C8 -135.4(5) . . . . ?
C13 P1 C7 C12 47.8(5) . . . . ?
C13 P1 C19 Fe3 -64.5(4) . . . . ?
C13 P1 C19 C20 28.9(7) . . . . ?
C13 P1 C19 C23 -153.6(5) . . . . ?
C13 C14 C15 C16 0.9(10) . . . . ?
C14 C13 C18 C17 0.2(9) . . . . ?
C14 C15 C16 C17 1.2(10) . . . . ?
C15 C16 C17 C18 -2.5(10) . . . . ?
C16 C17 C18 C13 1.8(10) . . . . ?
C18 C13 C14 C15 -1.5(9) . . . . ?
C19 P1 C7 C8 -27.8(5) . . . . ?
C19 P1 C7 C12 155.4(5) . . . . ?
C19 P1 C13 C14 -58.5(6) . . . . ?
C19 P1 C13 C18 120.8(5) . . . . ?
C19 C20 C21 Fe3 58.9(5) . . . . ?
C19 C20 C21 C22 0.2(8) . . . . ?
C20 C19 C23 Fe3 -60.1(4) . . . . ?
C20 C19 C23 C22 -0.8(7) . . . . ?
C20 C21 C22 Fe3 57.6(5) . . . . ?
C20 C21 C22 C23 -0.7(9) . . . . ?
C21 C22 C23 Fe3 58.5(5) . . . . ?
C21 C22 C23 C19 0.9(8) . . . . ?
C23 C19 C20 Fe3 60.7(4) . . . . ?
C23 C19 C20 C21 0.4(8) . . . . ?
C24 P2 C29 C30 155.3(6) . . . . ?
C24 P2 C29 C34 -35.0(6) . . . . ?
C24 P2 C35 C36 -79.1(7) . . . . ?
C24 P2 C35 C40 93.3(6) . . . . ?
C24 C25 C26 Fe3 -58.6(5) . . . . ?
C24 C25 C26 C27 0.5(8) . . . . ?
C25 C24 C28 Fe3 59.7(5) . . . . ?
C25 C24 C28 C27 0.8(8) . . . . ?
C25 C26 C27 Fe3 -59.0(5) . . . . ?
C25 C26 C27 C28 0.0(9) . . . . ?
C26 C27 C28 Fe3 -59.1(6) . . . . ?
C26 C27 C28 C24 -0.5(9) . . . . ?
C28 C24 C25 Fe3 -59.4(5) . . . . ?
C28 C24 C25 C26 -0.8(8) . . . . ?
C29 P2 C24 Fe3 165.9(4) . . . . ?
C29 P2 C24 C25 75.2(6) . . . . ?
C29 P2 C24 C28 -103.6(7) . . . . ?
C29 P2 C35 C36 25.2(7) . . . . ?
C29 P2 C35 C40 -162.3(5) . . . . ?
C29 C30 C31 C32 -2.1(13) . . . . ?
C30 C29 C34 C33 0.6(10) . . . . ?
C30 C31 C32 C33 3.5(13) . . . . ?
C31 C32 C33 C34 -2.9(13) . . . . ?
C32 C33 C34 C29 0.9(12) . . . . ?
C34 C29 C30 C31 0.0(11) . . . . ?
C35 P2 C24 Fe3 -88.4(4) . . . . ?
C35 P2 C24 C25 -179.1(6) . . . . ?
C35 P2 C24 C28 2.1(7) . . . . ?
C35 P2 C29 C30 52.8(7) . . . . ?
C35 P2 C29 C34 -137.5(6) . . . . ?
C35 C36 C37 C38 -1.0(15) . . . . ?
C36 C35 C40 C39 -1.8(11) . . . . ?
C36 C37 C38 C39 1.0(15) . . . . ?
C37 C38 C39 C40 -1.5(13) . . . . ?
C38 C39 C40 C35 1.9(11) . . . . ?
C40 C35 C36 C37 1.3(13) . . . . ?

loop_
_exptl_oxdiff_crystal_face_indexfrac_h
_exptl_oxdiff_crystal_face_indexfrac_k
_exptl_oxdiff_crystal_face_indexfrac_l
_exptl_oxdiff_crystal_face_x
_exptl_oxdiff_crystal_face_y
_exptl_oxdiff_crystal_face_z
-1.0000 -2.0000 -2.0000 -0.3037 -0.0162 -0.1551
-1.1817 6.2717 -6.2181 0.8045 0.0296 -0.5932
0.7967 -6.5650 5.2924 -0.8569 -0.0315 0.5145
3.0417 5.8817 5.6374 0.8938 0.0329 0.4472
9.1232 -0.6709 -9.5124 0.0367 -0.9993 -0.0000
-9.1232 0.6709 9.5124 -0.0367 0.9993 0.0000
-6.8350 0.2297 13.2105 -0.0338 0.9185 0.3939
